data_2238979
loop_
_publ_author_name
'Bulatov, Evgeny'
'Chulkova, Tatiana'
'Haukka, Matti'

_publ_section_title
;
 5-Imino-3,4-diphenyl-1<i>H</i>-pyrrol-2-one
;
_journal_coeditor_code JJ2181
_journal_issue 2
_journal_name_full 'Acta Crystallographica Section E'
_journal_page_first o162
_journal_paper_doi 10.1107/S1600536814001032
_journal_volume 70
_journal_year 2014
_chemical_formula_iupac 'C16 H12 N2 O'
_chemical_formula_moiety 'C16 H12 N2 O'
_chemical_formula_sum 'C16 H12 N2 O'
_chemical_formula_weight 248.28
_chemical_name_systematic
;
5-Imino-3,4-diphenyl-1<i>H</i>-pyrrol-2-one
;
_space_group_IT_number 15
_symmetry_cell_setting monoclinic
_symmetry_space_group_name_Hall '-C 2yac'
_symmetry_space_group_name_H-M 'C 1 2/n 1'
_atom_sites_solution_hydrogens geom
_atom_sites_solution_primary direct
_atom_sites_solution_secondary difmap
_audit_creation_method SHELXL-97
_cell_angle_alpha 90.00
_cell_angle_beta 97.850(3)
_cell_angle_gamma 90.00
_cell_formula_units_Z 8
_cell_length_a 19.687(3)
_cell_length_b 6.3064(10)
_cell_length_c 20.611(3)
_cell_measurement_reflns_used 1492
_cell_measurement_temperature 100(2)
_cell_measurement_theta_max 22.55
_cell_measurement_theta_min 3.08
_cell_volume 2535.0(7)
_computing_cell_refinement 'APEX2 (Bruker AXS, 2010)'
_computing_data_collection 'APEX2 (Bruker AXS, 2010)'
_computing_data_reduction 'APEX2 (Bruker AXS, 2010)'
_computing_molecular_graphics 'OLEX2 (Dolomanov <i>et al.</i>, 2009)'
_computing_publication_material 'SHELXL97 (Sheldrick, 2008<i>a</i>)'
_computing_structure_refinement
;
SHELXL97 (Sheldrick, 2008<i>a</i>) and <i>SHELXLE</i>
(H\"ubschle <i>et al.</i>, 2011)
;
_computing_structure_solution 'SHELXS97 (Sheldrick, 2008<i>a</i>)'
_diffrn_ambient_temperature 100(2)
_diffrn_detector_area_resol_mean 9
_diffrn_measured_fraction_theta_full 0.961
_diffrn_measured_fraction_theta_max 0.961
_diffrn_measurement_device '95mm CCD camera on \k-goniostat'
_diffrn_measurement_device_type 'Bruker KappaAPEXII'
_diffrn_measurement_method '\f scans and \w scans with \k offset'
_diffrn_radiation_monochromator 'horizontally mounted graphite crystal'
_diffrn_radiation_source 'fine-focus sealed tube'
_diffrn_radiation_type MoK\a
_diffrn_radiation_wavelength 0.71073
_diffrn_reflns_av_R_equivalents 0.0502
_diffrn_reflns_av_sigmaI/netI 0.0708
_diffrn_reflns_limit_h_max 20
_diffrn_reflns_limit_h_min -23
_diffrn_reflns_limit_k_max 7
_diffrn_reflns_limit_k_min -7
_diffrn_reflns_limit_l_max 24
_diffrn_reflns_limit_l_min -24
_diffrn_reflns_number 8351
_diffrn_reflns_theta_full 25.09
_diffrn_reflns_theta_max 25.09
_diffrn_reflns_theta_min 1.99
_exptl_absorpt_coefficient_mu 0.083
_exptl_absorpt_correction_T_max 0.9940
_exptl_absorpt_correction_T_min 0.9899
_exptl_absorpt_correction_type multi-scan
_exptl_absorpt_process_details '(SADABS; Sheldrick, 2008<i>b</i>)'
_exptl_crystal_colour yellow
_exptl_crystal_density_diffrn 1.301
_exptl_crystal_density_method 'not measured'
_exptl_crystal_description plate
_exptl_crystal_F_000 1040
_exptl_crystal_size_max 0.12
_exptl_crystal_size_mid 0.10
_exptl_crystal_size_min 0.07
_refine_diff_density_max 0.167
_refine_diff_density_min -0.180
_refine_ls_extinction_method none
_refine_ls_goodness_of_fit_ref 0.996
_refine_ls_hydrogen_treatment mixed
_refine_ls_matrix_type full
_refine_ls_number_parameters 180
_refine_ls_number_reflns 2178
_refine_ls_number_restraints 0
_refine_ls_restrained_S_all 0.996
_refine_ls_R_factor_all 0.0972
_refine_ls_R_factor_gt 0.0426
_refine_ls_shift/su_max 0.000
_refine_ls_shift/su_mean 0.000
_refine_ls_structure_factor_coef Fsqd
_refine_ls_weighting_details 'calc w=1/[\s^2^(Fo^2^)+(0.0450P)^2^+0.1005P] where P=(Fo^2^+2Fc^2^)/3'
_refine_ls_weighting_scheme calc
_refine_ls_wR_factor_gt 0.0815
_refine_ls_wR_factor_ref 0.0967
_reflns_number_gt 1360
_reflns_number_total 2178
_reflns_threshold_expression I>2sigma(I)
_cod_data_source_file jj2181sup1.cif
_cod_data_source_block I
_cod_original_cell_volume 2534.8(7)
_cod_original_sg_symbol_Hall '-C 2ybc'
_cod_original_sg_symbol_H-M 'C 2/n'
_cod_database_code 2238979
_cod_database_fobs_code 2238979

loop_
_symmetry_equiv_pos_as_xyz
'x, y, z'
'-x, y+1/2, -z+1/2'
'x+1/2, y+1/2, z'
'-x+1/2, y+1, -z+1/2'
'-x, -y, -z'
'x, -y-1/2, z-1/2'
'-x+1/2, -y+1/2, -z'
'x+1/2, -y, z-1/2'

loop_
_atom_site_type_symbol
_atom_site_label
_atom_site_fract_x
_atom_site_fract_y
_atom_site_fract_z
_atom_site_U_iso_or_equiv
_atom_site_adp_type
_atom_site_calc_flag
_atom_site_refinement_flags
_atom_site_occupancy
_atom_site_symmetry_multiplicity
O O1 0.57199(8) 1.0248(2) 0.40578(7) 0.0350(4) Uani d . 1 1
N N1 0.50193(9) 1.2453(3) 0.45727(8) 0.0223(4) Uani d . 1 1
H H1 0.5344(12) 1.344(4) 0.4747(11) 0.051(8) Uiso d . 1 1
N N2 0.40778(11) 1.4207(3) 0.48842(8) 0.0247(5) Uani d . 1 1
H H2 0.3658(11) 1.411(3) 0.4860(10) 0.024(7) Uiso d . 1 1
C C1 0.51464(11) 1.0785(3) 0.41730(9) 0.0222(5) Uani d . 1 1
C C2 0.44609(10) 0.9837(3) 0.39176(9) 0.0205(5) Uani d . 1 1
C C3 0.39760(10) 1.0984(3) 0.41626(9) 0.0202(5) Uani d . 1 1
C C4 0.43240(11) 1.2715(3) 0.45738(9) 0.0208(5) Uani d . 1 1
C C5 0.43756(10) 0.8056(3) 0.34521(9) 0.0219(5) Uani d . 1 1
C C6 0.48541(11) 0.6423(3) 0.34911(10) 0.0257(5) Uani d . 1 1
H H6 0.5242 0.6466 0.3820 0.031 Uiso calc R 1 1
C C7 0.47724(11) 0.4730(3) 0.30569(10) 0.0290(6) Uani d . 1 1
H H7 0.5105 0.3631 0.3086 0.035 Uiso calc R 1 1
C C8 0.42056(12) 0.4650(4) 0.25831(10) 0.0331(6) Uani d . 1 1
H H8 0.4143 0.3477 0.2292 0.040 Uiso calc R 1 1
C C9 0.37286(12) 0.6268(4) 0.25302(10) 0.0358(6) Uani d . 1 1
H H9 0.3341 0.6215 0.2200 0.043 Uiso calc R 1 1
C C10 0.38148(11) 0.7966(3) 0.29575(10) 0.0289(6) Uani d . 1 1
H H10 0.3489 0.9086 0.2914 0.035 Uiso calc R 1 1
C C11 0.32263(10) 1.0668(3) 0.40864(9) 0.0203(5) Uani d . 1 1
C C12 0.29601(11) 0.8701(4) 0.42262(9) 0.0266(5) Uani d . 1 1
H H12 0.3263 0.7584 0.4383 0.032 Uiso calc R 1 1
C C13 0.22600(11) 0.8354(4) 0.41389(10) 0.0310(6) Uani d . 1 1
H H13 0.2084 0.7004 0.4235 0.037 Uiso calc R 1 1
C C14 0.18171(11) 0.9967(4) 0.39126(10) 0.0337(6) Uani d . 1 1
H H14 0.1337 0.9719 0.3842 0.040 Uiso calc R 1 1
C C15 0.20730(12) 1.1938(4) 0.37900(11) 0.0381(6) Uani d . 1 1
H H15 0.1766 1.3061 0.3649 0.046 Uiso calc R 1 1
C C16 0.27750(11) 1.2298(4) 0.38699(10) 0.0303(6) Uani d . 1 1
H H16 0.2947 1.3656 0.3777 0.036 Uiso calc R 1 1

loop_
_atom_site_aniso_label
_atom_site_aniso_U_11
_atom_site_aniso_U_22
_atom_site_aniso_U_33
_atom_site_aniso_U_12
_atom_site_aniso_U_13
_atom_site_aniso_U_23
O1 0.0264(10) 0.0386(10) 0.0404(9) 0.0027(8) 0.0056(7) -0.0014(8)
N1 0.0190(11) 0.0212(11) 0.0262(10) -0.0010(9) 0.0010(8) -0.0029(9)
N2 0.0183(12) 0.0277(12) 0.0279(10) -0.0014(10) 0.0024(9) -0.0032(9)
C1 0.0191(13) 0.0234(13) 0.0240(11) 0.0016(10) 0.0029(10) 0.0030(10)
C2 0.0218(12) 0.0175(12) 0.0214(10) -0.0006(10) 0.0000(9) 0.0029(9)
C3 0.0224(13) 0.0185(12) 0.0192(10) 0.0001(10) 0.0005(9) 0.0034(9)
C4 0.0217(13) 0.0224(13) 0.0181(11) 0.0010(10) 0.0023(9) 0.0039(10)
C5 0.0219(12) 0.0232(13) 0.0212(11) -0.0012(10) 0.0046(10) 0.0008(9)
C6 0.0254(13) 0.0268(13) 0.0242(11) 0.0004(11) 0.0006(10) 0.0012(10)
C7 0.0319(14) 0.0263(14) 0.0292(11) 0.0058(11) 0.0058(11) -0.0002(10)
C8 0.0404(15) 0.0331(15) 0.0260(12) 0.0016(12) 0.0054(12) -0.0078(11)
C9 0.0346(15) 0.0417(15) 0.0288(12) 0.0064(13) -0.0043(11) -0.0087(12)
C10 0.0267(13) 0.0318(14) 0.0278(12) 0.0069(11) 0.0017(11) -0.0029(11)
C11 0.0225(12) 0.0191(13) 0.0193(11) 0.0016(10) 0.0026(9) -0.0031(9)
C12 0.0249(14) 0.0271(14) 0.0278(12) 0.0023(11) 0.0034(10) 0.0020(10)
C13 0.0255(14) 0.0345(15) 0.0333(13) -0.0083(12) 0.0045(11) -0.0052(11)
C14 0.0186(13) 0.0455(17) 0.0366(13) -0.0004(13) 0.0020(10) -0.0098(12)
C15 0.0264(15) 0.0378(16) 0.0474(15) 0.0089(12) -0.0050(12) -0.0044(12)
C16 0.0277(14) 0.0243(14) 0.0373(13) 0.0023(11) -0.0014(11) -0.0002(11)

loop_
_atom_type_symbol
_atom_type_description
_atom_type_scat_dispersion_real
_atom_type_scat_dispersion_imag
_atom_type_scat_source
C C 0.0033 0.0016 'International Tables Vol C Tables 4.2.6.8 and 6.1.1.4'
H H 0.0000 0.0000 'International Tables Vol C Tables 4.2.6.8 and 6.1.1.4'
N N 0.0061 0.0033 'International Tables Vol C Tables 4.2.6.8 and 6.1.1.4'
O O 0.0106 0.0060 'International Tables Vol C Tables 4.2.6.8 and 6.1.1.4'

loop_
_geom_angle_atom_site_label_1
_geom_angle_atom_site_label_2
_geom_angle_atom_site_label_3
_geom_angle
C4 N1 C1 110.67(19)
C4 N1 H1 123.5(14)
C1 N1 H1 124.7(14)
C4 N2 H2 111.4(15)
O1 C1 N1 124.8(2)
O1 C1 C2 128.67(19)
N1 C1 C2 106.56(18)
C3 C2 C5 129.01(19)
C3 C2 C1 107.61(17)
C5 C2 C1 123.28(18)
C2 C3 C11 129.49(19)
C2 C3 C4 108.16(18)
C11 C3 C4 122.32(18)
N2 C4 N1 122.4(2)
N2 C4 C3 130.6(2)
N1 C4 C3 106.92(18)
C6 C5 C10 118.24(19)
C6 C5 C2 120.76(19)
C10 C5 C2 120.99(19)
C7 C6 C5 120.96(19)
C7 C6 H6 119.5
C5 C6 H6 119.5
C8 C7 C6 119.7(2)
C8 C7 H7 120.1
C6 C7 H7 120.1
C7 C8 C9 120.3(2)
C7 C8 H8 119.9
C9 C8 H8 119.9
C8 C9 C10 120.0(2)
C8 C9 H9 120.0
C10 C9 H9 120.0
C9 C10 C5 120.8(2)
C9 C10 H10 119.6
C5 C10 H10 119.6
C16 C11 C12 118.9(2)
C16 C11 C3 121.32(19)
C12 C11 C3 119.81(19)
C13 C12 C11 120.7(2)
C13 C12 H12 119.7
C11 C12 H12 119.7
C14 C13 C12 120.0(2)
C14 C13 H13 120.0
C12 C13 H13 120.0
C15 C14 C13 119.8(2)
C15 C14 H14 120.1
C13 C14 H14 120.1
C14 C15 C16 120.6(2)
C14 C15 H15 119.7
C16 C15 H15 119.7
C15 C16 C11 119.9(2)
C15 C16 H16 120.0
C11 C16 H16 120.0

loop_
_geom_bond_atom_site_label_1
_geom_bond_atom_site_label_2
_geom_bond_distance
_geom_bond_publ_flag
O1 C1 1.233(2) yes
N1 C4 1.379(3) yes
N1 C1 1.380(3) yes
N1 H1 0.93(2) ?
N2 C4 1.271(2) yes
N2 H2 0.82(2) ?
C1 C2 1.504(3) ?
C2 C3 1.350(3) ?
C2 C5 1.472(3) ?
C3 C11 1.476(3) ?
C3 C4 1.490(3) ?
C5 C6 1.391(3) ?
C5 C10 1.398(3) ?
C6 C7 1.388(3) ?
C6 H6 0.9500 ?
C7 C8 1.380(3) ?
C7 H7 0.9500 ?
C8 C9 1.381(3) ?
C8 H8 0.9500 ?
C9 C10 1.382(3) ?
C9 H9 0.9500 ?
C10 H10 0.9500 ?
C11 C16 1.392(3) ?
C11 C12 1.392(3) ?
C12 C13 1.383(3) ?
C12 H12 0.9500 ?
C13 C14 1.378(3) ?
C13 H13 0.9500 ?
C14 C15 1.378(3) ?
C14 H14 0.9500 ?
C15 C16 1.388(3) ?
C15 H15 0.9500 ?
C16 H16 0.9500 ?

loop_
_geom_hbond_atom_site_label_D
_geom_hbond_atom_site_label_H
_geom_hbond_atom_site_label_A
_geom_hbond_site_symmetry_A
_geom_hbond_distance_DH
_geom_hbond_distance_HA
_geom_hbond_distance_DA
_geom_hbond_angle_DHA
_geom_hbond_publ_flag
N1 H1 N2 5_686 0.93(2) 1.96(2) 2.882(3) 172(2) yes
